data_2311250
loop_
_publ_author_name
'Atio\(glu, Zeliha'
'Akkurt, Mehmet'
'Jarrahpour, Aliasghar'
'Heiran, Roghayeh'
'Ozdemir, Nam\?ik'

_publ_section_title
;
 3-(2,4-Di-chloro-phen-oxy)-1-(4-meth-oxy-benz-yl)-4-(4-nitro-phen-yl)azetidin-2-one.
;
_journal_coeditor_code SU2747
_journal_issue 'Pt 8'
_journal_name_full 'Acta crystallographica. Section E, Structure reports online'
_journal_page_first o835
_journal_page_last 6
_journal_paper_doi 10.1107/S1600536814015013
_journal_volume 70
_journal_year 2014
_chemical_formula_iupac 'C23 H18 Cl2 N2 O5'
_chemical_formula_moiety 'C23 H18 Cl2 N2 O5'
_chemical_formula_sum 'C23 H18 Cl2 N2 O5'
_chemical_formula_weight 473.29
_chemical_name_systematic
;
3-(2,4-Dichlorophenoxy)-1-(4-methoxybenzyl)-4-(4-nitrophenyl)azetidin-2-one
;
_space_group_IT_number 14
_space_group_name_Hall '-P 2yn'
_space_group_name_H-M_alt 'P 1 21/n 1'
_symmetry_cell_setting monoclinic
_symmetry_space_group_name_Hall '-P 2yn'
_symmetry_space_group_name_H-M 'P 1 21/n 1'
_atom_sites_solution_hydrogens geom
_cell_angle_alpha 90
_cell_angle_beta 96.457(7)
_cell_angle_gamma 90
_cell_formula_units_Z 4
_cell_length_a 5.0716(5)
_cell_length_b 20.9390(12)
_cell_length_c 20.1516(18)
_cell_measurement_reflns_used 10788
_cell_measurement_temperature 296(2)
_cell_measurement_theta_max 28.37
_cell_measurement_theta_min 1.41
_cell_volume 2126.4(3)
_computing_cell_refinement 'X-AREA (Stoe & Cie, 2002)'
_computing_data_collection 'X-AREA (Stoe & Cie, 2002)'
_computing_data_reduction 'X-RED32 (Stoe & Cie, 2002)'
_computing_molecular_graphics 'ORTEP-3 for Windows (Farrugia, 2012)'
_computing_publication_material 'WinGX (Farrugia, 2012)'
_computing_structure_refinement 'SHELXL2013 (Sheldrick, 2008)'
_computing_structure_solution 'SHELXS2013 (Sheldrick, 2008)'
_diffrn_ambient_temperature 296(2)
_diffrn_detector_area_resol_mean 6.67
_diffrn_measured_fraction_theta_full 1.000
_diffrn_measured_fraction_theta_max 1.000
_diffrn_measurement_device '2-circle goniometer'
_diffrn_measurement_device_type 'Stoe IPDS 2'
_diffrn_measurement_method '\w scans'
_diffrn_radiation_monochromator 'plane graphite'
_diffrn_radiation_type 'Mo K\a'
_diffrn_radiation_wavelength 0.71073
_diffrn_reflns_av_R_equivalents 0.0623
_diffrn_reflns_av_sigmaI/netI 0.0766
_diffrn_reflns_limit_h_max 6
_diffrn_reflns_limit_h_min -6
_diffrn_reflns_limit_k_max 25
_diffrn_reflns_limit_k_min -25
_diffrn_reflns_limit_l_max 24
_diffrn_reflns_limit_l_min -24
_diffrn_reflns_number 15060
_diffrn_reflns_reduction_process
;
;
_diffrn_reflns_theta_full 25.24
_diffrn_reflns_theta_max 25.99
_diffrn_reflns_theta_min 1.41
_exptl_absorpt_coefficient_mu 0.345
_exptl_absorpt_correction_T_max 0.9721
_exptl_absorpt_correction_T_min 0.9006
_exptl_absorpt_correction_type integration
_exptl_absorpt_process_details '(XRED-32; Stoe & Cie, 2002)'
_exptl_crystal_colour 'pale yellow'
_exptl_crystal_density_diffrn 1.478
_exptl_crystal_density_method 'Not Measured'
_exptl_crystal_description prism
_exptl_crystal_F_000 976
_exptl_crystal_size_max 0.590
_exptl_crystal_size_mid 0.280
_exptl_crystal_size_min 0.060
_refine_diff_density_max 0.164
_refine_diff_density_min -0.187
_refine_ls_extinction_method none
_refine_ls_goodness_of_fit_ref 0.847
_refine_ls_hydrogen_treatment constr
_refine_ls_matrix_type full
_refine_ls_number_parameters 289
_refine_ls_number_reflns 4179
_refine_ls_number_restraints 0
_refine_ls_restrained_S_all 0.847
_refine_ls_R_factor_all 0.1166
_refine_ls_R_factor_gt 0.0416
_refine_ls_shift/su_max 0.000
_refine_ls_shift/su_mean 0.000
_refine_ls_structure_factor_coef Fsqd
_refine_ls_weighting_details 'w=1/[\s^2^(Fo^2^)+(0.0162P)^2^] where P=(Fo^2^+2Fc^2^)/3'
_refine_ls_weighting_scheme calc
_refine_ls_wR_factor_gt 0.0502
_refine_ls_wR_factor_ref 0.0610
_reflns_number_gt 2123
_reflns_number_total 4179
_reflns_threshold_expression I>2\s(I)
_cod_data_source_file su2747sup1.cif
_cod_data_source_block I
_cod_original_sg_symbol_H-M 'P 21/n'
_cod_database_code 2311250

loop_
_symmetry_equiv_pos_site_id
_symmetry_equiv_pos_as_xyz
1 x,y,z
2 1/2-x,1/2+y,1/2-z
3 -x,-y,-z
4 1/2+x,1/2-y,1/2+z

loop_
_atom_site_aniso_label
_atom_site_aniso_U_11
_atom_site_aniso_U_22
_atom_site_aniso_U_33
_atom_site_aniso_U_12
_atom_site_aniso_U_13
_atom_site_aniso_U_23
Cl1 0.0632(5) 0.0887(5) 0.0622(4) -0.0012(4) -0.0041(3) 0.0047(4)
Cl2 0.1082(6) 0.0417(4) 0.0589(4) 0.0053(4) -0.0028(4) -0.0010(3)
O1 0.0839(15) 0.0666(12) 0.0620(11) 0.0211(12) -0.0019(10) -0.0016(10)
O2 0.0835(13) 0.0417(10) 0.0498(10) -0.0014(9) -0.0113(9) -0.0032(8)
O3 0.136(2) 0.0596(14) 0.1232(19) 0.0290(15) 0.0202(16) 0.0043(13)
O4 0.138(2) 0.0701(15) 0.1078(18) -0.0071(14) 0.0353(16) 0.0130(13)
O5 0.0738(13) 0.0555(11) 0.0812(13) -0.0087(11) -0.0044(10) -0.0089(10)
N1 0.0607(14) 0.0447(12) 0.0437(12) 0.0053(11) 0.0008(11) -0.0081(9)
N2 0.090(2) 0.0609(19) 0.0651(17) 0.0106(17) -0.0044(14) 0.0040(14)
C1 0.0589(19) 0.0406(14) 0.0465(15) -0.0059(14) 0.0046(14) 0.0002(13)
C2 0.0589(17) 0.0437(15) 0.0474(14) -0.0096(13) 0.0075(13) -0.0017(12)
C3 0.0402(15) 0.0532(15) 0.0548(14) -0.0045(13) 0.0068(12) -0.0074(13)
C4 0.0645(17) 0.0472(15) 0.0338(12) 0.0010(14) 0.0067(12) -0.0024(12)
C5 0.0755(19) 0.0424(15) 0.0492(15) -0.0051(15) 0.0025(14) -0.0012(12)
C6 0.072(2) 0.0489(16) 0.0470(15) 0.0060(15) 0.0072(14) 0.0036(12)
C7 0.0547(17) 0.0572(17) 0.0439(14) -0.0010(15) 0.0075(12) -0.0019(13)
C8 0.0727(18) 0.0465(16) 0.0496(15) -0.0083(15) 0.0087(13) -0.0078(13)
C9 0.0691(18) 0.0409(15) 0.0381(13) -0.0018(14) 0.0071(13) -0.0026(11)
C10 0.0395(14) 0.0495(15) 0.0419(13) 0.0010(14) 0.0020(11) -0.0058(12)
C11 0.0569(18) 0.0614(18) 0.0568(15) 0.0101(15) 0.0164(13) -0.0009(14)
C12 0.068(2) 0.0553(18) 0.0683(18) 0.0209(15) 0.0080(16) -0.0036(14)
C13 0.0605(19) 0.0469(17) 0.0505(15) 0.0055(15) -0.0067(14) 0.0030(13)
C14 0.0599(19) 0.0576(17) 0.0602(16) 0.0011(16) 0.0123(14) 0.0032(14)
C15 0.0550(17) 0.0492(17) 0.0611(15) 0.0059(14) 0.0118(14) -0.0051(13)
C16 0.0653(18) 0.0551(16) 0.0463(14) 0.0029(15) 0.0034(12) -0.0103(13)
C17 0.0563(17) 0.0410(14) 0.0417(14) 0.0041(13) 0.0037(12) -0.0066(12)
C18 0.0659(18) 0.0450(15) 0.0460(15) 0.0013(14) 0.0029(13) 0.0012(12)
C19 0.0637(18) 0.0499(16) 0.0455(14) 0.0027(14) -0.0061(13) -0.0033(13)
C20 0.0568(17) 0.0396(15) 0.0610(17) 0.0043(14) 0.0004(14) -0.0092(13)
C21 0.087(2) 0.0469(15) 0.0570(17) -0.0076(16) -0.0059(15) 0.0051(13)
C22 0.082(2) 0.0517(16) 0.0470(15) 0.0020(16) -0.0084(14) 0.0000(13)
C23 0.070(2) 0.076(2) 0.092(2) -0.0058(17) -0.0155(17) -0.0193(17)

loop_
_atom_site_type_symbol
_atom_site_label
_atom_site_fract_x
_atom_site_fract_y
_atom_site_fract_z
_atom_site_U_iso_or_equiv
_atom_site_thermal_displace_type
_atom_site_calc_flag
_atom_site_refinement_flags
_atom_site_occupancy
Cl Cl1 0.91503(14) 0.22124(4) 0.29769(3) 0.0722(3) Uani d . 1.000
Cl Cl2 0.23669(16) 0.35928(3) 0.13099(3) 0.0705(3) Uani d . 1.000
O O1 0.2489(4) 0.10566(8) 0.01887(8) 0.0716(7) Uani d . 1.000
O O2 0.0396(3) 0.23885(7) 0.08223(8) 0.0598(6) Uani d . 1.000
O O3 -0.2578(5) 0.50783(10) -0.05297(12) 0.1058(10) Uani d . 1.000
O O4 0.0490(5) 0.48354(10) -0.11293(12) 0.1037(10) Uani d . 1.000
O O5 -0.9069(4) -0.04073(8) -0.20251(9) 0.0712(7) Uani d . 1.000
N N1 -0.0881(4) 0.15859(8) -0.04739(9) 0.0501(7) Uani d . 1.000
N N2 -0.1189(6) 0.46924(12) -0.07734(13) 0.0730(11) Uani d . 1.000
C C1 0.0631(5) 0.14198(12) 0.00884(11) 0.0488(9) Uani d . 1.000
C C2 -0.0932(5) 0.18554(11) 0.05155(11) 0.0499(9) Uani d . 1.000
C C3 -0.2519(5) 0.20533(11) -0.01636(11) 0.0493(8) Uani d . 1.000
C C4 0.2330(5) 0.23048(11) 0.13478(11) 0.0484(9) Uani d . 1.000
C C5 0.3203(5) 0.17250(12) 0.16032(11) 0.0560(9) Uani d . 1.000
C C6 0.5282(5) 0.16962(12) 0.21112(11) 0.0559(10) Uani d . 1.000
C C7 0.6458(5) 0.22470(13) 0.23584(11) 0.0518(9) Uani d . 1.000
C C8 0.5564(5) 0.28303(12) 0.21190(11) 0.0561(9) Uani d . 1.000
C C9 0.3495(5) 0.28593(11) 0.16161(10) 0.0493(9) Uani d . 1.000
C C10 -0.2222(4) 0.27389(11) -0.03557(10) 0.0438(8) Uani d . 1.000
C C11 -0.3762(5) 0.31962(12) -0.00929(12) 0.0576(10) Uani d . 1.000
C C12 -0.3445(6) 0.38355(13) -0.02211(13) 0.0638(11) Uani d . 1.000
C C13 -0.1588(6) 0.40110(12) -0.06275(12) 0.0536(10) Uani d . 1.000
C C14 -0.0052(5) 0.35691(13) -0.09064(12) 0.0588(10) Uani d . 1.000
C C15 -0.0372(5) 0.29338(12) -0.07617(11) 0.0547(9) Uani d . 1.000
C C16 -0.0924(5) 0.13434(12) -0.11484(10) 0.0558(9) Uani d . 1.000
C C17 -0.3177(5) 0.08960(11) -0.13711(11) 0.0465(9) Uani d . 1.000
C C18 -0.4539(5) 0.09594(11) -0.19956(11) 0.0526(9) Uani d . 1.000
C C19 -0.6509(5) 0.05349(12) -0.22383(11) 0.0540(9) Uani d . 1.000
C C20 -0.7172(5) 0.00404(12) -0.18411(13) 0.0529(9) Uani d . 1.000
C C21 -0.5827(6) -0.00258(12) -0.12111(13) 0.0647(10) Uani d . 1.000
C C22 -0.3856(5) 0.03948(12) -0.09822(12) 0.0614(10) Uani d . 1.000
C C23 -1.0492(6) -0.03553(13) -0.26693(14) 0.0812(12) Uani d . 1.000
H H2 -0.20000 0.16210 0.08110 0.0600 Uiso c RU 1.000
H H3 -0.43840 0.19230 -0.01930 0.0590 Uiso c RU 1.000
H H5 0.23980 0.13510 0.14350 0.0670 Uiso c RU 1.000
H H6 0.58760 0.13030 0.22830 0.0670 Uiso c RU 1.000
H H8 0.63500 0.32040 0.22950 0.0670 Uiso c RU 1.000
H H11 -0.50410 0.30700 0.01770 0.0690 Uiso c RU 1.000
H H12 -0.44720 0.41410 -0.00350 0.0770 Uiso c RU 1.000
H H14 0.11830 0.36960 -0.11880 0.0710 Uiso c RU 1.000
H H15 0.06820 0.26310 -0.09420 0.0660 Uiso c RU 1.000
H H16A 0.07350 0.11230 -0.11850 0.0670 Uiso c RU 1.000
H H16B -0.10090 0.17030 -0.14530 0.0670 Uiso c RU 1.000
H H18 -0.41260 0.12980 -0.22640 0.0630 Uiso c RU 1.000
H H19 -0.73760 0.05840 -0.26670 0.0650 Uiso c RU 1.000
H H21 -0.62600 -0.03590 -0.09380 0.0780 Uiso c RU 1.000
H H22 -0.29650 0.03400 -0.05570 0.0740 Uiso c RU 1.000
H H23A -1.17560 -0.06970 -0.27350 0.1210 Uiso c RU 1.000
H H23B -1.14060 0.00470 -0.27080 0.1210 Uiso c RU 1.000
H H23C -0.92780 -0.03800 -0.30010 0.1210 Uiso c RU 1.000

loop_
_atom_type_symbol
_atom_type_description
_atom_type_scat_dispersion_real
_atom_type_scat_dispersion_imag
_atom_type_scat_source
C C 0.0033 0.0016 ' International Tables Vol C Tables 4.2.6.8 and 6.1.1.4'
H H 0.0000 0.0000 ' International Tables Vol C Tables 4.2.6.8 and 6.1.1.4'
Cl Cl 0.1484 0.1585 ' International Tables Vol C Tables 4.2.6.8 and 6.1.1.4'
N N 0.0061 0.0033 ' International Tables Vol C Tables 4.2.6.8 and 6.1.1.4'
O O 0.0106 0.0060 ' International Tables Vol C Tables 4.2.6.8 and 6.1.1.4'

loop_
_exptl_crystal_face_index_h
_exptl_crystal_face_index_k
_exptl_crystal_face_index_l
_exptl_crystal_face_perp_dist
0 1 4 0.1010
0 -1 -4 0.0990
-5 -5 4 0.3640
4 3 -6 0.2270
0 1 0 0.0460
0 -1 0 0.0240
-1 -2 -8 0.1310
2 3 6 0.2200
4 -6 -3 0.2000
0 1 1 0.0830
0 5 -3 0.0790
1 7 -2 0.1360
2 -3 8 0.2040
0 -3 4 0.0920

loop_
_geom_angle_atom_site_label_1
_geom_angle_atom_site_label_2
_geom_angle_atom_site_label_3
_geom_angle
_geom_angle_publ_flag
C2 O2 C4 120.15(17) no
C20 O5 C23 117.9(2) no
C1 N1 C3 96.33(18) no
C1 N1 C16 130.5(2) no
C3 N1 C16 133.13(19) no
O3 N2 O4 123.7(3) no
O3 N2 C13 117.7(3) no
O4 N2 C13 118.6(3) no
O1 C1 N1 131.7(2) no
O1 C1 C2 136.2(2) no
N1 C1 C2 92.14(19) no
O2 C2 C1 117.7(2) no
O2 C2 C3 110.33(18) no
C1 C2 C3 85.08(17) no
N1 C3 C2 86.32(17) no
N1 C3 C10 116.77(19) no
C2 C3 C10 115.03(19) no
O2 C4 C5 125.1(2) no
O2 C4 C9 115.5(2) no
C5 C4 C9 119.3(2) no
C4 C5 C6 120.1(2) no
C5 C6 C7 119.8(2) no
Cl1 C7 C6 120.0(2) no
Cl1 C7 C8 119.3(2) no
C6 C7 C8 120.7(2) no
C7 C8 C9 119.5(2) no
Cl2 C9 C4 119.74(18) no
Cl2 C9 C8 119.78(18) no
C4 C9 C8 120.5(2) no
C3 C10 C11 119.2(2) no
C3 C10 C15 122.2(2) no
C11 C10 C15 118.5(2) no
C10 C11 C12 121.4(2) no
C11 C12 C13 118.5(3) no
N2 C13 C12 119.9(2) no
N2 C13 C14 118.3(2) no
C12 C13 C14 121.8(2) no
C13 C14 C15 118.7(2) no
C10 C15 C14 121.2(2) no
N1 C16 C17 115.36(19) no
C16 C17 C18 120.0(2) no
C16 C17 C22 122.3(2) no
C18 C17 C22 117.6(2) no
C17 C18 C19 122.1(2) no
C18 C19 C20 119.5(2) no
O5 C20 C19 124.8(2) no
O5 C20 C21 116.2(2) no
C19 C20 C21 119.0(2) no
C20 C21 C22 120.7(2) no
C17 C22 C21 121.2(2) no
O2 C2 H2 114.00 no
C1 C2 H2 113.00 no
C3 C2 H2 114.00 no
N1 C3 H3 112.00 no
C2 C3 H3 112.00 no
C10 C3 H3 112.00 no
C4 C5 H5 120.00 no
C6 C5 H5 120.00 no
C5 C6 H6 120.00 no
C7 C6 H6 120.00 no
C7 C8 H8 120.00 no
C9 C8 H8 120.00 no
C10 C11 H11 119.00 no
C12 C11 H11 119.00 no
C11 C12 H12 121.00 no
C13 C12 H12 121.00 no
C13 C14 H14 121.00 no
C15 C14 H14 121.00 no
C10 C15 H15 119.00 no
C14 C15 H15 119.00 no
N1 C16 H16A 108.00 no
N1 C16 H16B 108.00 no
C17 C16 H16A 108.00 no
C17 C16 H16B 108.00 no
H16A C16 H16B 107.00 no
C17 C18 H18 119.00 no
C19 C18 H18 119.00 no
C18 C19 H19 120.00 no
C20 C19 H19 120.00 no
C20 C21 H21 120.00 no
C22 C21 H21 120.00 no
C17 C22 H22 119.00 no
C21 C22 H22 119.00 no
O5 C23 H23A 109.00 no
O5 C23 H23B 109.00 no
O5 C23 H23C 109.00 no
H23A C23 H23B 110.00 no
H23A C23 H23C 110.00 no
H23B C23 H23C 109.00 no

loop_
_geom_bond_atom_site_label_1
_geom_bond_atom_site_label_2
_geom_bond_distance
_geom_bond_publ_flag
Cl1 C7 1.744(2) no
Cl2 C9 1.729(2) no
O1 C1 1.210(3) no
O2 C2 1.410(3) no
O2 C4 1.371(3) no
O3 N2 1.212(4) no
O4 N2 1.211(4) no
O5 C20 1.364(3) no
O5 C23 1.417(3) no
N1 C1 1.341(3) no
N1 C3 1.468(3) no
N1 C16 1.449(3) no
N2 C13 1.475(4) no
C1 C2 1.534(3) no
C2 C3 1.564(3) no
C3 C10 1.499(3) no
C4 C5 1.372(3) no
C4 C9 1.385(3) no
C5 C6 1.386(3) no
C6 C7 1.367(4) no
C7 C8 1.371(4) no
C8 C9 1.376(3) no
C10 C11 1.379(3) no
C10 C15 1.374(3) no
C11 C12 1.376(4) no
C12 C13 1.366(4) no
C13 C14 1.370(4) no
C14 C15 1.375(4) no
C16 C17 1.506(3) no
C17 C18 1.372(3) no
C17 C22 1.377(3) no
C18 C19 1.385(3) no
C19 C20 1.374(4) no
C20 C21 1.379(4) no
C21 C22 1.373(4) no
C2 H2 0.9800 no
C3 H3 0.9800 no
C5 H5 0.9300 no
C6 H6 0.9300 no
C8 H8 0.9300 no
C11 H11 0.9300 no
C12 H12 0.9300 no
C14 H14 0.9300 no
C15 H15 0.9300 no
C16 H16A 0.9700 no
C16 H16B 0.9700 no
C18 H18 0.9300 no
C19 H19 0.9300 no
C21 H21 0.9300 no
C22 H22 0.9300 no
C23 H23A 0.9600 no
C23 H23B 0.9600 no
C23 H23C 0.9600 no

loop_
_geom_hbond_atom_site_label_D
_geom_hbond_atom_site_label_H
_geom_hbond_atom_site_label_A
_geom_hbond_site_symmetry_A
_geom_hbond_distance_DH
_geom_hbond_distance_HA
_geom_hbond_distance_DA
_geom_hbond_angle_DHA
_geom_hbond_publ_flag
C3 H3 O1 1_455 0.98 2.58 3.417(3) 143 yes
C6 H6 O5 3_555 0.93 2.57 3.328(3) 139 yes
C12 H12 O3 3_465 0.93 2.57 3.495(4) 176 yes
C16 H16A Cg 1_655 0.97 2.70 3.649(3) 166 yes

loop_
_geom_torsion_atom_site_label_1
_geom_torsion_atom_site_label_2
_geom_torsion_atom_site_label_3
_geom_torsion_atom_site_label_4
_geom_torsion
_geom_torsion_publ_flag
C2 O2 C4 C5 2.3(3) no
C4 O2 C2 C1 -71.2(3) no
C4 O2 C2 C3 -166.47(19) no
C2 O2 C4 C9 -179.5(2) no
C23 O5 C20 C21 -180.0(2) no
C23 O5 C20 C19 -1.0(4) no
C16 N1 C1 C2 -173.9(2) no
C3 N1 C1 O1 -177.6(3) no
C1 N1 C16 C17 103.0(3) no
C3 N1 C16 C17 -72.5(3) no
C16 N1 C3 C10 -70.0(3) no
C1 N1 C3 C2 -2.85(19) no
C16 N1 C3 C2 173.8(2) no
C3 N1 C1 C2 2.90(19) no
C1 N1 C3 C10 113.4(2) no
C16 N1 C1 O1 5.7(5) no
O4 N2 C13 C14 -0.5(4) no
O3 N2 C13 C12 -1.0(4) no
O4 N2 C13 C12 179.2(3) no
O3 N2 C13 C14 179.2(3) no
N1 C1 C2 C3 -2.72(18) no
O1 C1 C2 O2 67.4(4) no
O1 C1 C2 C3 177.8(3) no
N1 C1 C2 O2 -113.1(2) no
C1 C2 C3 N1 2.49(16) no
O2 C2 C3 C10 2.4(3) no
C1 C2 C3 C10 -115.4(2) no
O2 C2 C3 N1 120.25(19) no
C2 C3 C10 C15 94.1(3) no
N1 C3 C10 C15 -4.9(3) no
C2 C3 C10 C11 -82.7(3) no
N1 C3 C10 C11 178.3(2) no
C5 C4 C9 Cl2 -178.70(19) no
O2 C4 C9 C8 -176.2(2) no
O2 C4 C5 C6 176.2(2) no
C5 C4 C9 C8 2.1(4) no
O2 C4 C9 Cl2 3.1(3) no
C9 C4 C5 C6 -1.9(4) no
C4 C5 C6 C7 0.1(4) no
C5 C6 C7 Cl1 -177.73(19) no
C5 C6 C7 C8 1.4(4) no
C6 C7 C8 C9 -1.2(4) no
Cl1 C7 C8 C9 177.94(18) no
C7 C8 C9 Cl2 -179.75(19) no
C7 C8 C9 C4 -0.5(4) no
C3 C10 C15 C14 -177.0(2) no
C3 C10 C11 C12 175.9(2) no
C11 C10 C15 C14 -0.1(3) no
C15 C10 C11 C12 -1.1(4) no
C10 C11 C12 C13 1.1(4) no
C11 C12 C13 N2 -179.8(2) no
C11 C12 C13 C14 0.0(4) no
N2 C13 C14 C15 178.7(2) no
C12 C13 C14 C15 -1.1(4) no
C13 C14 C15 C10 1.2(4) no
N1 C16 C17 C22 -47.4(3) no
N1 C16 C17 C18 136.2(2) no
C16 C17 C22 C21 -176.6(2) no
C18 C17 C22 C21 -0.1(4) no
C16 C17 C18 C19 175.8(2) no
C22 C17 C18 C19 -0.8(4) no
C17 C18 C19 C20 1.3(4) no
C18 C19 C20 C21 -0.9(4) no
C18 C19 C20 O5 -179.9(2) no
O5 C20 C21 C22 179.1(2) no
C19 C20 C21 C22 0.0(4) no
C20 C21 C22 C17 0.5(4) no
